data_7711565
loop_
_publ_author_name
'Webster, Leah'
'Kr\"amer, Tobias'
'Chadwick, F. Mark'

_publ_section_title
;
 Synthesis and reactivity of titanium &#x2018;POCOP&#x2019; pincer
 complexes
;
_journal_name_full 'Dalton Transactions'
_journal_paper_doi 10.1039/D2DT03291K
_journal_year 2022
_chemical_absolute_configuration ad
_chemical_formula_moiety 'C27 H50 Cl1 O2 P2 Ti1'
_chemical_formula_sum 'C27 H50 Cl O2 P2 Ti'
_chemical_formula_weight 551.99
_chemical_melting_point ?
_space_group_IT_number 114
_space_group_name_Hall 'P -4 2n'
_space_group_name_H-M_alt 'P -4 21 c'
_symmetry_cell_setting tetragonal
_symmetry_space_group_name_Hall 'P -4 2n'
_symmetry_space_group_name_H-M 'P -4 21 c'
_atom_sites_solution_hydrogens difmap
_atom_sites_solution_primary other
_audit_update_record
;
2022-10-19 deposited with the CCDC.	2022-10-20 downloaded from the CCDC.
;
_cell_angle_alpha 90
_cell_angle_beta 90
_cell_angle_gamma 90
_cell_formula_units_Z 8
_cell_length_a 17.1600(3)
_cell_length_b 17.1600(3)
_cell_length_c 21.1327(5)
_cell_measurement_reflns_used 4633
_cell_measurement_temperature 173
_cell_measurement_theta_max 72
_cell_measurement_theta_min 5
_cell_volume 6222.9(2)
_computing_cell_refinement
; 
 CrysAlisPro (Rigaku Oxford Diffraction, 2017) 
;
_computing_data_collection 'SuperNova, (Oxford Diffraction, 2010)'
_computing_data_reduction
; 
 CrysAlisPro (Rigaku Oxford Diffraction, 2017) 
;
_computing_molecular_graphics 'CAMERON (Watkin et al., 1996)'
_computing_publication_material 'CRYSTALS (Betteridge et al., 2003)'
_computing_structure_refinement 'CRYSTALS (Betteridge et al., 2003)'
_computing_structure_solution 'Superflip (Palatinus & Chapuis, 2007)'
_diffrn_ambient_temperature 173
_diffrn_measured_fraction_theta_full 0.995
_diffrn_measured_fraction_theta_max 0.984
_diffrn_measurement_device Area
_diffrn_measurement_device_type 'Oxford Diffraction SuperNova'
_diffrn_measurement_method \w
_diffrn_radiation_monochromator 'focussing mirrors'
_diffrn_radiation_type 'Cu K\a'
_diffrn_radiation_wavelength 1.54184
_diffrn_reflns_av_R_equivalents 0.036
_diffrn_reflns_av_unetI/netI 0.054
_diffrn_reflns_limit_h_max 19
_diffrn_reflns_limit_h_min -21
_diffrn_reflns_limit_k_max 16
_diffrn_reflns_limit_k_min -15
_diffrn_reflns_limit_l_max 14
_diffrn_reflns_limit_l_min -25
_diffrn_reflns_number 11746
_diffrn_reflns_theta_full 69.711
_diffrn_reflns_theta_max 73.380
_diffrn_reflns_theta_min 3.318
_diffrn_standards_number 0
_exptl_absorpt_coefficient_mu 4.238
_exptl_absorpt_correction_T_max 0.43
_exptl_absorpt_correction_T_min 0.37
_exptl_absorpt_correction_type multi-scan
_exptl_absorpt_process_details
; 
 CrysAlisPro (Rigaku Oxford Diffraction, 2017) 
;
_exptl_crystal_colour green
_exptl_crystal_density_diffrn 1.178
_exptl_crystal_density_meas ?
_exptl_crystal_density_method 'not measured'
_exptl_crystal_description block
_exptl_crystal_F_000 2376
_exptl_crystal_size_max 0.200
_exptl_crystal_size_mid 0.200
_exptl_crystal_size_min 0.200
_refine_diff_density_max 1.42
_refine_diff_density_min -0.36
_refine_ls_abs_structure_details
; 
 Parsons, Flack & Wagner (2013), 
 0 Friedel Pairs 
;
_refine_ls_abs_structure_Flack 0.
_refine_ls_extinction_method None
_refine_ls_goodness_of_fit_ref 0.9087
_refine_ls_hydrogen_treatment constr
_refine_ls_matrix_type full
_refine_ls_number_parameters 299
_refine_ls_number_reflns 3386
_refine_ls_number_restraints 0
_refine_ls_R_factor_all 0.0626
_refine_ls_R_factor_gt 0.0584
_refine_ls_shift/su_max 0.0003845
_refine_ls_shift/su_mean 0.0000206
_refine_ls_structure_factor_coef Fsqd
_refine_ls_weighting_details
;
 Method= Modified Sheldrick 
 w=1/[\s^2^(F^2^) + ( 0.10P)^2^ +10.48P] 
 ,where P=(max(Fo^2^,0) + 2Fc^2^)/3 
;
_refine_ls_weighting_scheme calc
_refine_ls_wR_factor_all 0.1585
_refine_ls_wR_factor_gt 0.1539
_refine_ls_wR_factor_ref 0.1585
_reflns_limit_h_max 15
_reflns_limit_h_min 0
_reflns_limit_k_max 21
_reflns_limit_k_min 0
_reflns_limit_l_max 25
_reflns_limit_l_min 0
_reflns_number_gt 3092
_reflns_number_total 3386
_reflns_threshold_expression I>2.0\s(I)
_oxford_diffrn_Wilson_B_factor 2.91
_oxford_diffrn_Wilson_scale 0.34
_oxford_refine_ls_r_factor_ref 0.0626
_oxford_refine_ls_scale 1.756(19)
_oxford_reflns_number_all 3386
_cod_data_source_file d2dt03291k4.cif
_cod_data_source_block 7
_cod_depositor_comments
;
The following automatic conversions were performed:

data item '_chemical_melting_point' value 'not measured' was changed
to '?' -- the value is undefined or not given.

data item '_exptl_crystal_density_meas' value 'not measured' was
changed to '?' -- the value is perceived as not measured.

Automatic conversion script
Id: cif_fix_values 7556 2019-12-06 15:28:31Z antanas 
;
_cod_original_cell_volume 6222.9(3)
_cod_original_sg_symbol_H-M 'P -4 21 c '
_cod_original_formula_sum 'C27 H50 Cl1 O2 P2 Ti1'
_cod_database_code 7711565
_oxford_refine_reflns_threshold_expression_ref I>-10.0\s(I)
_oxford_hooft_y 0.
_oxford_bijvoet_difference 0.

loop_
_symmetry_equiv_pos_as_xyz
x,y,z
-y+1/2,-x+1/2,z+1/2
-y,x,-z
-x,-y,z
y+1/2,x+1/2,z+1/2
-x+1/2,y+1/2,-z+1/2
y,-x,-z
x+1/2,-y+1/2,-z+1/2

loop_
_atom_site_label
_atom_site_type_symbol
_atom_site_fract_x
_atom_site_fract_y
_atom_site_fract_z
_atom_site_U_iso_or_equiv
_atom_site_occupancy
_atom_site_adp_type
_atom_site_refinement_flags_posn
_atom_site_refinement_flags_adp
_atom_site_refinement_flags_occupancy
_atom_site_disorder_assembly
_atom_site_disorder_group
_atom_site_attached_hydrogens
C1 C 0.2614(5) 0.6076(3) 0.6458(3) 0.0480 1.0000 Uani . . . . . .
C2 C 0.2618(5) 0.5355(3) 0.6891(3) 0.0508 1.0000 Uani . . . . . .
C3 C 0.3318(5) 0.4833(5) 0.6737(5) 0.0726 1.0000 Uani . . . . . .
C4 C 0.2648(8) 0.5628(5) 0.7576(4) 0.0866 1.0000 Uani . . . . . .
C5 C 0.1882(5) 0.4870(4) 0.6784(4) 0.0632 1.0000 Uani . . . . . .
C6 C 0.2314(3) 0.7442(3) 0.5208(2) 0.0345 1.0000 Uani . . . . . .
C7 C 0.2938(3) 0.7468(4) 0.4778(3) 0.0380 1.0000 Uani . . . . . .
C8 C 0.2852(3) 0.7475(4) 0.4116(3) 0.0413 1.0000 Uani . . . . . .
C9 C 0.2118(4) 0.7469(4) 0.3872(3) 0.0451 1.0000 Uani . . . . . .
C10 C 0.1469(3) 0.7467(4) 0.4261(3) 0.0439 1.0000 Uani . . . . . .
C11 C 0.1592(3) 0.7454(4) 0.4911(2) 0.0385 1.0000 Uani . . . . . .
C12 C 0.4707(4) 0.6912(4) 0.5851(3) 0.0505 1.0000 Uani . . . . . .
C13 C 0.4479(5) 0.6127(4) 0.5542(4) 0.0582 1.0000 Uani . . . . . .
C14 C 0.5451(4) 0.7199(5) 0.5538(4) 0.0692 1.0000 Uani . . . . . .
C15 C 0.4847(5) 0.6781(5) 0.6562(4) 0.0678 1.0000 Uani . . . . . .
C16 C 0.4150(4) 0.8631(4) 0.5821(3) 0.0500 1.0000 Uani . . . . . .
C17 C 0.4662(5) 0.8883(6) 0.5276(4) 0.0746 1.0000 Uani . . . . . .
C18 C 0.4551(5) 0.8774(5) 0.6461(4) 0.0680 1.0000 Uani . . . . . .
C19 C 0.3394(5) 0.9094(4) 0.5802(4) 0.0607 1.0000 Uani . . . . . .
C20 C 0.0297(4) 0.6787(4) 0.6303(4) 0.0509 1.0000 Uani . . . . . .
C21 C 0.0427(6) 0.6613(5) 0.6999(4) 0.0686 1.0000 Uani . . . . . .
C22 C -0.0565(4) 0.6982(6) 0.6168(5) 0.0728 1.0000 Uani . . . . . .
C23 C 0.0500(5) 0.6059(4) 0.5909(4) 0.0612 1.0000 Uani . . . . . .
C24 C 0.0630(4) 0.8553(4) 0.6189(4) 0.0519 1.0000 Uani . . . . . .
C25 C 0.1324(5) 0.9085(4) 0.6026(4) 0.0645 1.0000 Uani . . . . . .
C26 C 0.0424(5) 0.8649(5) 0.6875(4) 0.0662 1.0000 Uani . . . . . .
C27 C -0.0048(6) 0.8769(5) 0.5758(5) 0.0774 1.0000 Uani . . . . . .
Ti1 Ti 0.24802(6) 0.72203(5) 0.62346(4) 0.0330 1.0000 Uani . . . . . .
Cl1 Cl 0.26105(10) 0.79078(7) 0.72070(6) 0.0440 1.0000 Uani . . . . . .
P2 P 0.10044(8) 0.75411(9) 0.60429(7) 0.0371 1.0000 Uani . . . . . .
O2 O 0.0906(2) 0.7486(3) 0.52735(18) 0.0483 1.0000 Uani . . . . . .
O1 O 0.3703(2) 0.7490(3) 0.49884(18) 0.0496 1.0000 Uani . . . . . .
P1 P 0.38460(8) 0.75724(9) 0.57570(7) 0.0393 1.0000 Uani . . . . . .
H11 H 0.3179 0.6134 0.6482 0.0604 1.0000 Uiso R . . . . .
H12 H 0.2476 0.5844 0.6053 0.0603 1.0000 Uiso R . . . . .
H31 H 0.3365 0.4420 0.7042 0.1100 1.0000 Uiso R . . . . .
H32 H 0.3788 0.5143 0.6741 0.1100 1.0000 Uiso R . . . . .
H33 H 0.3253 0.4609 0.6319 0.1100 1.0000 Uiso R . . . . .
H41 H 0.2624 0.5187 0.7859 0.1330 1.0000 Uiso R . . . . .
H42 H 0.3124 0.5906 0.7643 0.1330 1.0000 Uiso R . . . . .
H43 H 0.2218 0.5971 0.7652 0.1331 1.0000 Uiso R . . . . .
H51 H 0.1921 0.4386 0.7009 0.0940 1.0000 Uiso R . . . . .
H52 H 0.1430 0.5153 0.6931 0.0937 1.0000 Uiso R . . . . .
H53 H 0.1828 0.4766 0.6338 0.0940 1.0000 Uiso R . . . . .
H81 H 0.3282 0.7486 0.3849 0.0512 1.0000 Uiso R . . . . .
H91 H 0.2048 0.7460 0.3439 0.0530 1.0000 Uiso R . . . . .
H101 H 0.0962 0.7484 0.4094 0.0551 1.0000 Uiso R . . . . .
H131 H 0.3977 0.5970 0.5705 0.0849 1.0000 Uiso R . . . . .
H132 H 0.4862 0.5736 0.5650 0.0851 1.0000 Uiso R . . . . .
H133 H 0.4452 0.6176 0.5089 0.0851 1.0000 Uiso R . . . . .
H141 H 0.5621 0.7675 0.5731 0.0991 1.0000 Uiso R . . . . .
H142 H 0.5857 0.6818 0.5595 0.0991 1.0000 Uiso R . . . . .
H143 H 0.5371 0.7281 0.5091 0.0991 1.0000 Uiso R . . . . .
H151 H 0.5027 0.7263 0.6749 0.1011 1.0000 Uiso R . . . . .
H152 H 0.5230 0.6375 0.6620 0.1009 1.0000 Uiso R . . . . .
H153 H 0.4362 0.6624 0.6761 0.1011 1.0000 Uiso R . . . . .
H171 H 0.4453 0.8694 0.4880 0.1070 1.0000 Uiso R . . . . .
H172 H 0.4688 0.9441 0.5265 0.1070 1.0000 Uiso R . . . . .
H173 H 0.5178 0.8673 0.5343 0.1070 1.0000 Uiso R . . . . .
H182 H 0.4265 0.8518 0.6794 0.1110 1.0000 Uiso R . . . . .
H181 H 0.4568 0.9326 0.6544 0.1108 1.0000 Uiso R . . . . .
H183 H 0.5072 0.8575 0.6440 0.1110 1.0000 Uiso R . . . . .
H192 H 0.3074 0.8906 0.6141 0.0889 1.0000 Uiso R . . . . .
H191 H 0.3515 0.9638 0.5862 0.0890 1.0000 Uiso R . . . . .
H193 H 0.3143 0.9012 0.5399 0.0890 1.0000 Uiso R . . . . .
H212 H 0.0978 0.6602 0.7080 0.1040 1.0000 Uiso R . . . . .
H211 H 0.0192 0.7015 0.7252 0.1041 1.0000 Uiso R . . . . .
H213 H 0.0210 0.6116 0.7105 0.1040 1.0000 Uiso R . . . . .
H222 H -0.0641 0.7066 0.5723 0.1172 1.0000 Uiso R . . . . .
H221 H -0.0709 0.7451 0.6388 0.1170 1.0000 Uiso R . . . . .
H223 H -0.0890 0.6561 0.6306 0.1170 1.0000 Uiso R . . . . .
H232 H 0.0446 0.6166 0.5461 0.0989 1.0000 Uiso R . . . . .
H231 H 0.1020 0.5885 0.5995 0.0990 1.0000 Uiso R . . . . .
H233 H 0.0144 0.5650 0.6022 0.0991 1.0000 Uiso R . . . . .
H252 H 0.1490 0.8996 0.5595 0.0940 1.0000 Uiso R . . . . .
H251 H 0.1178 0.9623 0.6077 0.0938 1.0000 Uiso R . . . . .
H253 H 0.1745 0.8966 0.6312 0.0938 1.0000 Uiso R . . . . .
H262 H -0.0021 0.8333 0.6966 0.0971 1.0000 Uiso R . . . . .
H261 H 0.0302 0.9189 0.6952 0.0971 1.0000 Uiso R . . . . .
H263 H 0.0859 0.8487 0.7132 0.0970 1.0000 Uiso R . . . . .
H272 H -0.0495 0.8461 0.5873 0.1110 1.0000 Uiso R . . . . .
H271 H -0.0166 0.9315 0.5822 0.1110 1.0000 Uiso R . . . . .
H273 H 0.0098 0.8679 0.5324 0.1111 1.0000 Uiso R . . . . .

loop_
_atom_site_aniso_label
_atom_site_aniso_U_11
_atom_site_aniso_U_22
_atom_site_aniso_U_33
_atom_site_aniso_U_23
_atom_site_aniso_U_13
_atom_site_aniso_U_12
C1 0.072(5) 0.034(3) 0.038(3) 0.002(2) -0.003(3) -0.000(3)
C2 0.071(5) 0.032(3) 0.050(3) 0.004(3) -0.003(3) 0.003(3)
C3 0.076(6) 0.054(5) 0.088(6) 0.002(4) -0.006(5) 0.012(4)
C4 0.151(10) 0.061(5) 0.047(4) 0.009(3) -0.012(5) 0.006(6)
C5 0.085(6) 0.037(4) 0.068(5) 0.003(3) 0.001(4) -0.003(3)
C6 0.042(3) 0.033(2) 0.028(2) -0.002(2) -0.002(2) -0.001(2)
C7 0.038(3) 0.041(3) 0.035(3) 0.004(2) -0.004(2) -0.001(2)
C8 0.047(3) 0.044(3) 0.033(3) -0.003(2) 0.004(2) -0.005(3)
C9 0.056(3) 0.055(3) 0.024(2) -0.004(2) -0.003(2) -0.007(3)
C10 0.043(3) 0.058(4) 0.031(2) 0.002(3) -0.009(2) -0.003(3)
C11 0.046(3) 0.037(3) 0.032(2) -0.002(2) -0.002(2) -0.005(3)
C12 0.045(3) 0.057(4) 0.050(4) -0.008(3) -0.010(3) 0.003(3)
C13 0.058(4) 0.056(4) 0.060(4) -0.015(3) 0.001(3) 0.006(3)
C14 0.038(3) 0.078(5) 0.091(6) -0.023(5) 0.006(4) -0.004(4)
C15 0.074(5) 0.070(5) 0.059(4) -0.006(4) -0.024(4) 0.021(4)
C16 0.058(4) 0.037(3) 0.055(4) 0.006(3) -0.002(3) -0.011(3)
C17 0.070(5) 0.076(6) 0.077(5) 0.028(5) 0.005(5) -0.019(5)
C18 0.074(5) 0.057(4) 0.073(5) -0.004(4) -0.022(4) -0.013(4)
C19 0.071(5) 0.036(3) 0.075(5) 0.008(3) -0.008(4) -0.000(3)
C20 0.051(4) 0.045(3) 0.056(4) -0.004(3) 0.010(3) -0.009(3)
C21 0.093(6) 0.066(5) 0.047(4) 0.001(4) 0.022(4) 0.000(5)
C22 0.044(4) 0.083(6) 0.091(6) -0.012(5) 0.008(4) -0.008(4)
C23 0.064(5) 0.048(4) 0.071(5) -0.011(4) -0.004(4) -0.011(3)
C24 0.054(4) 0.038(3) 0.063(4) -0.004(3) -0.004(3) 0.007(3)
C25 0.074(5) 0.038(4) 0.081(5) 0.012(4) -0.008(4) 0.004(3)
C26 0.069(5) 0.057(4) 0.073(5) -0.023(4) 0.005(4) 0.006(4)
C27 0.071(5) 0.060(5) 0.100(6) -0.002(5) -0.024(5) 0.016(4)
Ti1 0.0426(5) 0.0313(4) 0.0253(4) 0.0002(3) -0.0005(4) -0.0012(4)
Cl1 0.0716(10) 0.0364(6) 0.0240(5) -0.0053(5) -0.0033(6) -0.0012(7)
P2 0.0384(7) 0.0387(7) 0.0341(6) -0.0007(6) 0.0022(5) -0.0007(6)
O2 0.0342(19) 0.079(3) 0.0310(18) -0.002(2) -0.0006(15) -0.001(2)
O1 0.039(2) 0.073(3) 0.037(2) -0.002(2) 0.0060(16) -0.003(2)
P1 0.0370(7) 0.0450(8) 0.0358(6) 0.0006(6) -0.0024(6) -0.0028(6)

loop_
_atom_type_symbol
_atom_type_scat_dispersion_real
_atom_type_scat_dispersion_imag
_atom_type_scat_Cromer_Mann_a1
_atom_type_scat_Cromer_Mann_b1
_atom_type_scat_Cromer_Mann_a2
_atom_type_scat_Cromer_Mann_b2
_atom_type_scat_Cromer_Mann_a3
_atom_type_scat_Cromer_Mann_b3
_atom_type_scat_Cromer_Mann_a4
_atom_type_scat_Cromer_Mann_b4
_atom_type_scat_Cromer_Mann_c
_atom_type_scat_source
Ti 0.2191 1.8069 9.7595 7.8508 7.3558 0.5000 1.6991 35.6338 1.9021 116.1050 1.2807 'International Tables Vol C 4.2.6.8 and 6.1.1.4'
P 0.2955 0.4335 6.4345 1.9067 4.1791 27.1570 1.7800 0.5260 1.4908 68.1645 1.1149 'International Tables Vol C 4.2.6.8 and 6.1.1.4'
O 0.0492 0.0322 3.0485 13.2771 2.2868 5.7011 1.5463 0.3239 0.8670 32.9089 0.2508 'International Tables Vol C 4.2.6.8 and 6.1.1.4'
C 0.0181 0.0091 2.3100 20.8439 1.0200 10.2075 1.5886 0.5687 0.8650 51.6512 0.2156 'International Tables Vol C 4.2.6.8 and 6.1.1.4'
H 0.0000 0.0000 0.4930 10.5109 0.3229 26.1257 0.1402 3.1424 0.0408 57.7998 0.0030 'International Tables Vol C 4.2.6.8 and 6.1.1.4'
Cl 0.3639 0.7018 11.4604 0.0104 7.1964 1.1662 6.2556 18.5194 1.6455 47.7784 -9.5574 'International Tables Vol C 4.2.6.8 and 6.1.1.4'

loop_
_geom_angle_atom_site_label_1
_geom_angle_site_symmetry_1
_geom_angle_atom_site_label_2
_geom_angle_site_symmetry_2
_geom_angle_atom_site_label_3
_geom_angle_site_symmetry_3
_geom_angle
_geom_angle_publ_flag
C2 . C1 . Ti1 . 156.3(5) yes
C2 . C1 . H11 . 92.7 no
Ti1 . C1 . H11 . 91.4 no
C2 . C1 . H12 . 101.3 no
Ti1 . C1 . H12 . 99.4 no
H11 . C1 . H12 . 109.1 no
C1 . C2 . C3 . 110.3(6) yes
C1 . C2 . C4 . 108.5(5) yes
C3 . C2 . C4 . 110.8(8) yes
C1 . C2 . C5 . 110.2(6) yes
C3 . C2 . C5 . 107.3(6) yes
C4 . C2 . C5 . 109.7(8) yes
C2 . C3 . H31 . 110.7 no
C2 . C3 . H32 . 109.2 no
H31 . C3 . H32 . 109.2 no
C2 . C3 . H33 . 109.7 no
H31 . C3 . H33 . 109.2 no
H32 . C3 . H33 . 108.8 no
C2 . C4 . H41 . 110.3 no
C2 . C4 . H42 . 108.9 no
H41 . C4 . H42 . 109.6 no
C2 . C4 . H43 . 108.8 no
H41 . C4 . H43 . 110.2 no
H42 . C4 . H43 . 109.0 no
C2 . C5 . H51 . 109.9 no
C2 . C5 . H52 . 109.9 no
H51 . C5 . H52 . 109.3 no
C2 . C5 . H53 . 109.0 no
H51 . C5 . H53 . 109.5 no
H52 . C5 . H53 . 109.2 no
C7 . C6 . C11 . 112.9(5) yes
C7 . C6 . Ti1 . 122.6(4) yes
C11 . C6 . Ti1 . 123.9(4) yes
C6 . C7 . C8 . 124.3(5) yes
C6 . C7 . O1 . 121.0(5) yes
C8 . C7 . O1 . 114.7(5) yes
C7 . C8 . C9 . 118.2(5) yes
C7 . C8 . H81 . 121.4 no
C9 . C8 . H81 . 120.3 no
C8 . C9 . C10 . 121.3(5) yes
C8 . C9 . H91 . 119.7 no
C10 . C9 . H91 . 118.9 no
C9 . C10 . C11 . 117.7(5) yes
C9 . C10 . H101 . 121.4 no
C11 . C10 . H101 . 120.9 no
C10 . C11 . C6 . 125.6(5) yes
C10 . C11 . O2 . 114.2(5) yes
C6 . C11 . O2 . 120.2(5) yes
C13 . C12 . C14 . 108.1(6) yes
C13 . C12 . C15 . 108.9(7) yes
C14 . C12 . C15 . 109.9(7) yes
C13 . C12 . P1 . 106.5(5) yes
C14 . C12 . P1 . 114.9(5) yes
C15 . C12 . P1 . 108.4(5) yes
C12 . C13 . H131 . 108.6 no
C12 . C13 . H132 . 109.5 no
H131 . C13 . H132 . 109.1 no
C12 . C13 . H133 . 110.9 no
H131 . C13 . H133 . 109.7 no
H132 . C13 . H133 . 109.1 no
C12 . C14 . H141 . 110.2 no
C12 . C14 . H142 . 109.6 no
H141 . C14 . H142 . 107.8 no
C12 . C14 . H143 . 110.7 no
H141 . C14 . H143 . 109.6 no
H142 . C14 . H143 . 109.0 no
C12 . C15 . H151 . 108.9 no
C12 . C15 . H152 . 109.6 no
H151 . C15 . H152 . 110.3 no
C12 . C15 . H153 . 109.3 no
H151 . C15 . H153 . 109.6 no
H152 . C15 . H153 . 109.2 no
C17 . C16 . C18 . 111.3(7) yes
C17 . C16 . C19 . 109.0(6) yes
C18 . C16 . C19 . 108.8(7) yes
C17 . C16 . P1 . 112.3(6) yes
C18 . C16 . P1 . 109.9(5) yes
C19 . C16 . P1 . 105.3(5) yes
C16 . C17 . H171 . 110.4 no
C16 . C17 . H172 . 109.4 no
H171 . C17 . H172 . 109.3 no
C16 . C17 . H173 . 108.3 no
H171 . C17 . H173 . 110.0 no
H172 . C17 . H173 . 109.4 no
C16 . C18 . H182 . 110.0 no
C16 . C18 . H181 . 109.3 no
H182 . C18 . H181 . 109.3 no
C16 . C18 . H183 . 108.7 no
H182 . C18 . H183 . 110.3 no
H181 . C18 . H183 . 109.3 no
C16 . C19 . H192 . 107.0 no
C16 . C19 . H191 . 108.6 no
H192 . C19 . H191 . 110.5 no
C16 . C19 . H193 . 109.1 no
H192 . C19 . H193 . 110.8 no
H191 . C19 . H193 . 110.7 no
C21 . C20 . C22 . 111.2(7) yes
C21 . C20 . C23 . 109.3(6) yes
C22 . C20 . C23 . 107.0(6) yes
C21 . C20 . P2 . 109.2(6) yes
C22 . C20 . P2 . 114.9(6) yes
C23 . C20 . P2 . 104.9(5) yes
C20 . C21 . H212 . 108.7 no
C20 . C21 . H211 . 109.6 no
H212 . C21 . H211 . 109.2 no
C20 . C21 . H213 . 110.2 no
H212 . C21 . H213 . 109.0 no
H211 . C21 . H213 . 110.2 no
C20 . C22 . H222 . 110.1 no
C20 . C22 . H221 . 109.8 no
H222 . C22 . H221 . 108.2 no
C20 . C22 . H223 . 109.8 no
H222 . C22 . H223 . 109.4 no
H221 . C22 . H223 . 109.6 no
C20 . C23 . H232 . 110.6 no
C20 . C23 . H231 . 111.1 no
H232 . C23 . H231 . 109.6 no
C20 . C23 . H233 . 108.3 no
H232 . C23 . H233 . 108.7 no
H231 . C23 . H233 . 108.6 no
C25 . C24 . C26 . 109.5(7) yes
C25 . C24 . C27 . 108.2(7) yes
C26 . C24 . C27 . 111.8(7) yes
C25 . C24 . P2 . 104.3(5) yes
C26 . C24 . P2 . 109.9(5) yes
C27 . C24 . P2 . 112.8(5) yes
C24 . C25 . H252 . 110.1 no
C24 . C25 . H251 . 110.0 no
H252 . C25 . H251 . 109.5 no
C24 . C25 . H253 . 108.3 no
H252 . C25 . H253 . 109.6 no
H251 . C25 . H253 . 109.2 no
C24 . C26 . H262 . 108.7 no
C24 . C26 . H261 . 108.7 no
H262 . C26 . H261 . 109.6 no
C24 . C26 . H263 . 109.3 no
H262 . C26 . H263 . 110.0 no
H261 . C26 . H263 . 110.5 no
C24 . C27 . H272 . 108.9 no
C24 . C27 . H271 . 108.1 no
H272 . C27 . H271 . 109.3 no
C24 . C27 . H273 . 109.4 no
H272 . C27 . H273 . 110.9 no
H271 . C27 . H273 . 110.2 no
C6 . Ti1 . C1 . 114.0(2) yes
C6 . Ti1 . Cl1 . 140.40(15) yes
C1 . Ti1 . Cl1 . 105.52(17) yes
C6 . Ti1 . P2 . 71.91(14) yes
C1 . Ti1 . P2 . 110.3(2) yes
Cl1 . Ti1 . P2 . 96.89(6) yes
C6 . Ti1 . P1 . 72.48(14) yes
C1 . Ti1 . P1 . 102.2(2) yes
Cl1 . Ti1 . P1 . 97.71(6) yes
P2 . Ti1 . P1 . 139.03(6) yes
C24 . P2 . C20 . 111.8(3) yes
C24 . P2 . Ti1 . 119.9(2) yes
C20 . P2 . Ti1 . 116.0(2) yes
C24 . P2 . O2 . 100.5(3) yes
C20 . P2 . O2 . 100.7(3) yes
Ti1 . P2 . O2 . 103.94(16) yes
C11 . O2 . P2 . 117.2(3) yes
C7 . O1 . P1 . 117.3(3) yes
C16 . P1 . C12 . 110.8(3) yes
C16 . P1 . Ti1 . 116.1(2) yes
C12 . P1 . Ti1 . 121.7(2) yes
C16 . P1 . O1 . 101.2(3) yes
C12 . P1 . O1 . 99.8(3) yes
Ti1 . P1 . O1 . 103.07(16) yes

loop_
_geom_bond_atom_site_label_1
_geom_bond_site_symmetry_1
_geom_bond_atom_site_label_2
_geom_bond_site_symmetry_2
_geom_bond_distance
_geom_bond_publ_flag
C1 . C2 . 1.539(8) yes
C1 . Ti1 . 2.033(6) yes
C1 . H11 . 0.976 no
C1 . H12 . 0.973 no
C2 . C3 . 1.533(11) yes
C2 . C4 . 1.522(10) yes
C2 . C5 . 1.530(11) yes
C3 . H31 . 0.962 no
C3 . H32 . 0.966 no
C3 . H33 . 0.969 no
C4 . H41 . 0.965 no
C4 . H42 . 0.956 no
C4 . H43 . 0.958 no
C5 . H51 . 0.958 no
C5 . H52 . 0.967 no
C5 . H53 . 0.962 no
C6 . C7 . 1.404(8) yes
C6 . C11 . 1.389(8) yes
C6 . Ti1 . 2.222(5) yes
C7 . C8 . 1.407(8) yes
C7 . O1 . 1.386(7) yes
C8 . C9 . 1.362(8) yes
C8 . H81 . 0.928 no
C9 . C10 . 1.384(8) yes
C9 . H91 . 0.923 no
C10 . C11 . 1.390(7) yes
C10 . H101 . 0.940 no
C11 . O2 . 1.406(7) yes
C12 . C13 . 1.546(10) yes
C12 . C14 . 1.519(10) yes
C12 . C15 . 1.539(10) yes
C12 . P1 . 1.872(7) yes
C13 . H131 . 0.967 no
C13 . H132 . 0.967 no
C13 . H133 . 0.963 no
C14 . H141 . 0.959 no
C14 . H142 . 0.962 no
C14 . H143 . 0.965 no
C15 . H151 . 0.967 no
C15 . H152 . 0.965 no
C15 . H153 . 0.970 no
C16 . C17 . 1.512(10) yes
C16 . C18 . 1.537(10) yes
C16 . C19 . 1.522(10) yes
C16 . P1 . 1.894(7) yes
C17 . H171 . 0.967 no
C17 . H172 . 0.959 no
C17 . H173 . 0.966 no
C18 . H182 . 0.964 no
C18 . H181 . 0.962 no
C18 . H183 . 0.958 no
C19 . H192 . 0.958 no
C19 . H191 . 0.965 no
C19 . H193 . 0.964 no
C20 . C21 . 1.518(10) yes
C20 . C22 . 1.543(10) yes
C20 . C23 . 1.543(10) yes
C20 . P2 . 1.857(7) yes
C21 . H212 . 0.962 no
C21 . H211 . 0.960 no
C21 . H213 . 0.957 no
C22 . H222 . 0.962 no
C22 . H221 . 0.961 no
C22 . H223 . 0.958 no
C23 . H232 . 0.969 no
C23 . H231 . 0.958 no
C23 . H233 . 0.960 no
C24 . C25 . 1.539(11) yes
C24 . C26 . 1.500(11) yes
C24 . C27 . 1.524(11) yes
C24 . P2 . 1.878(7) yes
C25 . H252 . 0.966 no
C25 . H251 . 0.962 no
C25 . H253 . 0.964 no
C26 . H262 . 0.957 no
C26 . H261 . 0.964 no
C26 . H263 . 0.963 no
C27 . H272 . 0.963 no
C27 . H271 . 0.968 no
C27 . H273 . 0.964 no
Ti1 . Cl1 . 2.3799(14) yes
Ti1 . P2 . 2.6232(17) yes
Ti1 . P1 . 2.6223(17) yes
P2 . O2 . 1.638(4) yes
O1 . P1 . 1.649(4) yes
